data_1506029
loop_
_publ_author_name
'Focken, Thilo'
'Charette, Andr\'e B'

_publ_section_title
;
 Stereoselective synthesis of pyridinones: application to the synthesis of
 (-)-barrenazines.
;
_journal_issue 14
_journal_name_full 'Organic letters'
_journal_page_first 2985
_journal_page_last 2988
_journal_paper_doi 10.1021/ol0609006
_journal_volume 8
_journal_year 2006
_chemical_absolute_configuration rmad
_chemical_compound_source 'Synthesized by the authors. See text'
_chemical_formula_moiety 'C20 H27 I N2 O2'
_chemical_formula_sum 'C20 H27 I N2 O2'
_chemical_formula_weight 454.34
_chemical_name_systematic ?
_space_group_IT_number 4
_symmetry_cell_setting monoclinic
_symmetry_space_group_name_Hall 'P 2yb'
_symmetry_space_group_name_H-M 'P 1 21 1'
_atom_sites_solution_hydrogens geom
_atom_sites_solution_primary direct
_atom_sites_solution_secondary difmap
_audit_creation_method SHELXL-97
_cell_angle_alpha 90.00
_cell_angle_beta 90.87(3)
_cell_angle_gamma 90.00
_cell_formula_units_Z 4
_cell_length_a 9.051(3)
_cell_length_b 8.794(2)
_cell_length_c 25.949(9)
_cell_measurement_reflns_used 25
_cell_measurement_temperature 220(2)
_cell_measurement_theta_max 30.00
_cell_measurement_theta_min 15.00
_cell_volume 2065.2(11)
_computing_cell_refinement 'CAD4 Program (Nonius 1989)'
_computing_data_collection 'CAD4 Program (Nonius 1989)'
_computing_data_reduction 'Local Program'
_computing_molecular_graphics 'SHELXTL (Bruker, 1997)'
_computing_publication_material 'UdMX (local program)'
_computing_structure_refinement 'SHELXL97 (Sheldrick, 1997)'
_computing_structure_solution 'SHELXS97 (Sheldrick, 1997)'
_diffrn_ambient_temperature 220(2)
_diffrn_measured_fraction_theta_full 1.000
_diffrn_measured_fraction_theta_max 1.000
_diffrn_measurement_device_type Enraf-Nonius-CAD4
_diffrn_measurement_method \w
_diffrn_radiation_monochromator graphite
_diffrn_radiation_source 'Sealed Tube'
_diffrn_radiation_type CuK\a
_diffrn_radiation_wavelength 1.54178
_diffrn_reflns_av_R_equivalents 0.000
_diffrn_reflns_av_sigmaI/netI 0.0483
_diffrn_reflns_limit_h_max 11
_diffrn_reflns_limit_h_min -11
_diffrn_reflns_limit_k_max 10
_diffrn_reflns_limit_k_min -10
_diffrn_reflns_limit_l_max 31
_diffrn_reflns_limit_l_min -31
_diffrn_reflns_number 20013
_diffrn_reflns_theta_full 69.94
_diffrn_reflns_theta_max 69.94
_diffrn_reflns_theta_min 1.70
_diffrn_standards_decay_% 1.60
_diffrn_standards_interval_time 60
_diffrn_standards_number 5
_exptl_absorpt_coefficient_mu 12.293
_exptl_absorpt_correction_T_max 0.3000
_exptl_absorpt_correction_T_min 0.0700
_exptl_absorpt_correction_type gaussian
_exptl_absorpt_process_details 'Gaussian from crystal shape'
_exptl_crystal_colour Colourless
_exptl_crystal_density_diffrn 1.461
_exptl_crystal_density_method 'not measured'
_exptl_crystal_description block
_exptl_crystal_F_000 920
_exptl_crystal_size_max 0.44
_exptl_crystal_size_mid 0.22
_exptl_crystal_size_min 0.13
_refine_diff_density_max 2.948
_refine_diff_density_min -1.544
_refine_diff_density_rms 0.194
_refine_ls_abs_structure_details 'Flack H D (1983), 3563 Friedel Pairs'
_refine_ls_abs_structure_Flack 0.003(9)
_refine_ls_extinction_coef 0.00188(14)
_refine_ls_extinction_expression Fc^*^=kFc[1+0.001xFc^2^\l^3^/sin(2\q)]^-1/4^
_refine_ls_extinction_method SHELXL
_refine_ls_goodness_of_fit_ref 0.991
_refine_ls_hydrogen_treatment constr
_refine_ls_matrix_type full
_refine_ls_number_parameters 460
_refine_ls_number_reflns 7740
_refine_ls_number_restraints 1
_refine_ls_restrained_S_all 0.991
_refine_ls_R_factor_all 0.0677
_refine_ls_R_factor_gt 0.0590
_refine_ls_shift/su_max 0.002
_refine_ls_shift/su_mean 0.000
_refine_ls_structure_factor_coef Fsqd
_refine_ls_weighting_details 'calc w=1/[\s^2^(Fo^2^)+(0.0913P)^2^] where P=(Fo^2^+2Fc^2^)/3'
_refine_ls_weighting_scheme calc
_refine_ls_wR_factor_gt 0.1370
_refine_ls_wR_factor_ref 0.1419
_reflns_number_gt 6138
_reflns_number_total 7740
_reflns_threshold_expression I>2\s(I)
_cod_data_source_file ol0609006si20060523_050840.cif
_cod_data_source_block cha118
_cod_depositor_comments
;
The following automatic conversions were performed:

'_symmetry_cell_setting' value 'Monoclinic' changed to 'monoclinic'
according to /home/saulius/struct/CIF-dictionaries/cif_core.dic
dictionary named 'cif_core.dic' version 2.4.1 from
2010-06-29.

'_geom_bond_publ_flag' value 'Y' changed to 'y'
according to /home/saulius/struct/CIF-dictionaries/cif_core.dic
dictionary named 'cif_core.dic' version 2.4.1 from 2010-06-29 (52
times).

'_geom_angle_publ_flag' value 'Y' changed to 'y' according
to /home/saulius/struct/CIF-dictionaries/cif_core.dic dictionary
named 'cif_core.dic' version 2.4.1 from 2010-06-29 (70 times).

Automatic conversion script
Id: cif_fix_values 1715 2011-07-08 13:25:40Z adriana 
;
_cod_original_sg_symbol_H-M P21
_cod_database_code 1506029

loop_
_symmetry_equiv_pos_as_xyz
'x, y, z'
'-x, y+1/2, -z'

loop_
_atom_site_label
_atom_site_type_symbol
_atom_site_fract_x
_atom_site_fract_y
_atom_site_fract_z
_atom_site_U_iso_or_equiv
_atom_site_adp_type
_atom_site_occupancy
_atom_site_symmetry_multiplicity
_atom_site_calc_flag
_atom_site_refinement_flags
I12 I 0.80439(5) 0.01264(10) 0.656624(15) 0.05459(16) Uani 1 1 d .
O13 O 0.9334(8) 0.3568(9) 0.6568(2) 0.071(2) Uani 1 1 d .
N11 N 0.7891(7) 0.2547(7) 0.8012(2) 0.0388(13) Uani 1 1 d .
C11 C 0.7835(8) 0.1503(9) 0.7621(3) 0.0393(16) Uani 1 1 d .
H11 H 0.7458 0.0530 0.7691 0.047 Uiso 1 1 calc R
C12 C 0.8294(8) 0.1808(10) 0.7141(3) 0.0426(17) Uani 1 1 d .
C13 C 0.9020(8) 0.3172(10) 0.7007(3) 0.0456(18) Uani 1 1 d .
C14 C 0.9461(8) 0.4126(11) 0.7477(3) 0.0486(19) Uani 1 1 d .
H14A H 1.0363 0.3707 0.7635 0.058 Uiso 1 1 calc R
H14B H 0.9669 0.5171 0.7368 0.058 Uiso 1 1 calc R
C15 C 0.8230(8) 0.4136(9) 0.7872(3) 0.0396(16) Uani 1 1 d .
H15 H 0.8599 0.4667 0.8184 0.048 Uiso 1 1 calc R
C16 C 0.7444(8) 0.2159(9) 0.8516(3) 0.0375(15) Uani 1 1 d .
N16 N 0.7263(8) 0.3291(8) 0.8829(3) 0.0394(16) Uani 1 1 d .
C17 C 0.6894(10) 0.2928(11) 0.9363(3) 0.049(2) Uani 1 1 d .
H17 H 0.6861 0.1810 0.9409 0.059 Uiso 1 1 calc R
C18 C 0.5386(11) 0.3598(11) 0.9466(3) 0.058(2) Uani 1 1 d .
H18A H 0.5192 0.3521 0.9835 0.070 Uiso 1 1 calc R
H18B H 0.5401 0.4680 0.9376 0.070 Uiso 1 1 calc R
O19 O 0.4214(8) 0.2892(8) 0.9190(3) 0.0660(18) Uani 1 1 d .
C110 C 0.3471(16) 0.1798(17) 0.9469(5) 0.098(4) Uani 1 1 d .
H11A H 0.4077 0.0892 0.9499 0.147 Uiso 1 1 calc R
H11B H 0.2548 0.1550 0.9294 0.147 Uiso 1 1 calc R
H11C H 0.3268 0.2187 0.9811 0.147 Uiso 1 1 calc R
C111 C 0.8087(13) 0.3613(13) 0.9727(4) 0.067(3) Uani 1 1 d .
H111 H 0.7970 0.4732 0.9732 0.080 Uiso 1 1 calc R
C112 C 0.9644(14) 0.3232(17) 0.9557(5) 0.088(4) Uani 1 1 d .
H11D H 1.0352 0.3643 0.9804 0.132 Uiso 1 1 calc R
H11E H 0.9814 0.3674 0.9221 0.132 Uiso 1 1 calc R
H11F H 0.9758 0.2137 0.9539 0.132 Uiso 1 1 calc R
C113 C 0.7853(17) 0.2990(19) 1.0281(4) 0.100(5) Uani 1 1 d .
H11G H 0.7849 0.1887 1.0273 0.149 Uiso 1 1 calc R
H11H H 0.6917 0.3354 1.0410 0.149 Uiso 1 1 calc R
H11I H 0.8649 0.3341 1.0506 0.149 Uiso 1 1 calc R
C114 C 0.7292(8) 0.0494(8) 0.8624(3) 0.040(2) Uani 1 1 d .
C115 C 0.5913(9) -0.0144(10) 0.8655(3) 0.047(2) Uani 1 1 d .
H115 H 0.5064 0.0454 0.8601 0.056 Uiso 1 1 calc R
C116 C 0.5788(11) -0.1683(11) 0.8767(4) 0.058(2) Uani 1 1 d .
H116 H 0.4851 -0.2140 0.8783 0.070 Uiso 1 1 calc R
C117 C 0.7028(14) -0.2527(12) 0.8854(4) 0.057(3) Uani 1 1 d .
H117 H 0.6934 -0.3567 0.8930 0.069 Uiso 1 1 calc R
C118 C 0.8392(12) -0.1903(11) 0.8833(4) 0.058(2) Uani 1 1 d .
H118 H 0.9237 -0.2500 0.8896 0.069 Uiso 1 1 calc R
C119 C 0.8528(9) -0.0360(9) 0.8717(3) 0.0469(19) Uani 1 1 d .
H119 H 0.9469 0.0091 0.8704 0.056 Uiso 1 1 calc R
C120 C 0.6854(8) 0.4941(12) 0.7683(3) 0.047(2) Uani 1 1 d .
H12A H 0.6130 0.4936 0.7960 0.057 Uiso 1 1 calc R
H12B H 0.6429 0.4365 0.7394 0.057 Uiso 1 1 calc R
C121 C 0.7096(12) 0.6583(10) 0.7510(4) 0.061(2) Uani 1 1 d .
H12C H 0.7689 0.7114 0.7768 0.091 Uiso 1 1 calc R
H12D H 0.6148 0.7088 0.7470 0.091 Uiso 1 1 calc R
H12E H 0.7604 0.6589 0.7184 0.091 Uiso 1 1 calc R
I22 I 0.28945(4) 0.51408(7) 0.840356(14) 0.04333(14) Uani 1 1 d .
O23 O 0.1910(7) 0.8706(8) 0.8484(2) 0.0587(17) Uani 1 1 d .
N21 N 0.2587(7) 0.7666(7) 0.6976(2) 0.0375(13) Uani 1 1 d .
C21 C 0.2749(8) 0.6583(9) 0.7345(3) 0.0376(15) Uani 1 1 d .
H21 H 0.3029 0.5597 0.7247 0.045 Uiso 1 1 calc R
C22 C 0.2521(8) 0.6874(9) 0.7854(3) 0.0365(15) Uani 1 1 d .
C23 C 0.1950(8) 0.8280(10) 0.8033(3) 0.0410(17) Uani 1 1 d .
C24 C 0.1300(9) 0.9255(9) 0.7600(3) 0.0418(17) Uani 1 1 d .
H24A H 0.1183 1.0301 0.7722 0.050 Uiso 1 1 calc R
H24B H 0.0321 0.8866 0.7502 0.050 Uiso 1 1 calc R
C25 C 0.2294(8) 0.9247(8) 0.7128(3) 0.0372(16) Uani 1 1 d .
H25 H 0.1776 0.9773 0.6840 0.045 Uiso 1 1 calc R
C26 C 0.2717(9) 0.7289(10) 0.6445(3) 0.0418(17) Uani 1 1 d .
N26 N 0.2253(8) 0.8293(8) 0.6121(2) 0.0479(16) Uani 1 1 d .
C27 C 0.2300(11) 0.7982(11) 0.5562(3) 0.052(2) Uani 1 1 d .
H27 H 0.2697 0.6948 0.5505 0.063 Uiso 1 1 calc R
C28 C 0.3325(13) 0.9138(11) 0.5327(3) 0.065(3) Uani 1 1 d .
H28A H 0.3319 0.9017 0.4952 0.078 Uiso 1 1 calc R
H28B H 0.2974 1.0166 0.5406 0.078 Uiso 1 1 calc R
O29 O 0.4762(10) 0.8958(11) 0.5519(3) 0.087(2) Uani 1 1 d .
C210 C 0.5851(15) 0.9687(18) 0.5236(4) 0.100(5) Uani 1 1 d .
H21A H 0.6042 0.9111 0.4926 0.150 Uiso 1 1 calc R
H21B H 0.6751 0.9758 0.5443 0.150 Uiso 1 1 calc R
H21C H 0.5518 1.0701 0.5144 0.150 Uiso 1 1 calc R
C211 C 0.0716(12) 0.8073(11) 0.5345(3) 0.060(2) Uani 1 1 d .
H211 H 0.0369 0.9130 0.5393 0.072 Uiso 1 1 calc R
C212 C -0.0346(13) 0.7033(14) 0.5628(4) 0.071(3) Uani 1 1 d .
H21D H -0.0108 0.5980 0.5554 0.106 Uiso 1 1 calc R
H21E H -0.1351 0.7245 0.5514 0.106 Uiso 1 1 calc R
H21F H -0.0256 0.7211 0.5996 0.106 Uiso 1 1 calc R
C213 C 0.0630(16) 0.7723(15) 0.4769(3) 0.083(4) Uani 1 1 d .
H21G H 0.1126 0.8520 0.4579 0.125 Uiso 1 1 calc R
H21H H -0.0398 0.7672 0.4658 0.125 Uiso 1 1 calc R
H21I H 0.1106 0.6756 0.4703 0.125 Uiso 1 1 calc R
C214 C 0.3438(9) 0.5811(10) 0.6328(3) 0.0404(17) Uani 1 1 d .
C215 C 0.4974(11) 0.5756(14) 0.6302(3) 0.062(3) Uani 1 1 d .
H215 H 0.5558 0.6632 0.6346 0.075 Uiso 1 1 calc R
C216 C 0.5616(15) 0.430(2) 0.6206(4) 0.095(5) Uani 1 1 d .
H216 H 0.6651 0.4223 0.6196 0.114 Uiso 1 1 calc R
C217 C 0.479(2) 0.3035(17) 0.6128(4) 0.099(6) Uani 1 1 d .
H217 H 0.5239 0.2097 0.6059 0.118 Uiso 1 1 calc R
C218 C 0.3283(18) 0.3146(13) 0.6151(4) 0.083(4) Uani 1 1 d .
H218 H 0.2701 0.2272 0.6098 0.100 Uiso 1 1 calc R
C219 C 0.2617(12) 0.4487(11) 0.6249(3) 0.054(2) Uani 1 1 d .
H219 H 0.1580 0.4530 0.6264 0.065 Uiso 1 1 calc R
C220 C 0.3795(8) 1.0017(14) 0.7225(3) 0.0458(17) Uani 1 1 d .
H22A H 0.4361 0.9417 0.7477 0.055 Uiso 1 1 calc R
H22B H 0.4347 1.0024 0.6903 0.055 Uiso 1 1 calc R
C221 C 0.3661(12) 1.1653(10) 0.7423(4) 0.062(2) Uani 1 1 d .
H22C H 0.2780 1.2119 0.7276 0.093 Uiso 1 1 calc R
H22D H 0.4523 1.2231 0.7322 0.093 Uiso 1 1 calc R
H22E H 0.3597 1.1644 0.7796 0.093 Uiso 1 1 calc R

loop_
_atom_site_aniso_label
_atom_site_aniso_U_11
_atom_site_aniso_U_22
_atom_site_aniso_U_33
_atom_site_aniso_U_23
_atom_site_aniso_U_13
_atom_site_aniso_U_12
I12 0.0644(3) 0.0617(3) 0.0375(2) -0.0074(5) -0.00249(18) 0.0109(5)
O13 0.075(4) 0.093(6) 0.045(3) 0.007(3) 0.015(3) -0.026(4)
N11 0.044(3) 0.039(4) 0.033(3) 0.003(3) 0.004(2) -0.005(3)
C11 0.041(4) 0.040(4) 0.037(4) -0.001(3) -0.001(3) 0.000(3)
C12 0.038(4) 0.056(5) 0.034(4) 0.002(3) -0.003(3) 0.005(3)
C13 0.031(4) 0.062(5) 0.044(4) 0.000(4) 0.004(3) 0.001(3)
C14 0.034(4) 0.061(6) 0.051(4) 0.002(4) 0.001(3) -0.009(3)
C15 0.045(4) 0.034(4) 0.040(4) 0.003(3) 0.001(3) -0.007(3)
C16 0.044(4) 0.038(4) 0.030(3) 0.001(3) 0.000(3) -0.001(3)
N16 0.049(4) 0.034(4) 0.034(3) -0.003(3) 0.002(3) -0.005(3)
C17 0.068(5) 0.050(5) 0.029(4) 0.002(3) 0.006(3) 0.000(4)
C18 0.079(6) 0.048(5) 0.049(5) 0.000(4) 0.017(4) 0.000(5)
O19 0.066(4) 0.063(4) 0.069(4) 0.012(3) 0.004(3) -0.009(3)
C110 0.095(9) 0.106(11) 0.093(9) 0.035(8) 0.012(7) -0.027(8)
C111 0.086(7) 0.071(7) 0.043(5) -0.006(4) -0.014(4) 0.005(6)
C112 0.085(8) 0.106(10) 0.072(7) -0.021(7) -0.021(6) 0.004(7)
C113 0.120(11) 0.131(13) 0.047(6) -0.002(7) -0.016(6) 0.030(10)
C114 0.044(4) 0.046(6) 0.031(3) -0.006(3) -0.001(3) -0.002(3)
C115 0.049(4) 0.045(7) 0.047(4) -0.002(3) -0.001(3) -0.010(4)
C116 0.064(6) 0.053(6) 0.058(5) -0.004(4) 0.005(4) -0.023(5)
C117 0.084(8) 0.031(5) 0.057(6) 0.001(4) 0.005(5) 0.000(5)
C118 0.070(6) 0.045(5) 0.058(5) 0.000(4) -0.004(4) 0.010(4)
C119 0.050(4) 0.047(5) 0.043(4) -0.002(3) -0.003(3) -0.006(3)
C120 0.046(4) 0.042(6) 0.054(4) 0.005(4) 0.001(3) -0.010(4)
C121 0.086(7) 0.036(5) 0.060(5) 0.009(4) -0.001(5) -0.005(5)
I22 0.0507(2) 0.0443(2) 0.0349(2) 0.0039(4) -0.00199(15) -0.0067(4)
O23 0.073(4) 0.074(5) 0.029(3) -0.005(3) 0.000(3) 0.019(3)
N21 0.046(3) 0.036(3) 0.030(3) -0.003(2) 0.003(2) -0.001(3)
C21 0.042(4) 0.035(4) 0.036(4) 0.001(3) 0.001(3) -0.002(3)
C22 0.037(3) 0.042(4) 0.030(3) 0.003(3) -0.005(3) 0.000(3)
C23 0.035(4) 0.053(5) 0.035(4) -0.008(3) 0.002(3) 0.002(3)
C24 0.044(4) 0.043(5) 0.038(4) -0.002(3) 0.002(3) 0.011(3)
C25 0.042(4) 0.035(4) 0.034(3) 0.002(3) -0.001(3) 0.008(3)
C26 0.047(4) 0.052(5) 0.027(3) 0.002(3) 0.000(3) 0.001(3)
N26 0.071(5) 0.042(4) 0.031(3) 0.001(3) -0.003(3) 0.012(3)
C27 0.077(6) 0.047(5) 0.032(4) -0.002(3) -0.005(4) 0.014(4)
C28 0.111(9) 0.048(6) 0.037(4) 0.006(4) -0.004(5) 0.002(5)
O29 0.095(6) 0.112(7) 0.053(4) 0.018(4) -0.012(4) -0.023(5)
C210 0.125(10) 0.128(15) 0.049(5) -0.029(7) 0.013(6) -0.038(9)
C211 0.092(7) 0.048(5) 0.041(4) -0.008(4) -0.019(5) 0.010(5)
C212 0.072(7) 0.075(7) 0.064(6) -0.014(5) -0.010(5) 0.006(6)
C213 0.124(10) 0.090(9) 0.034(5) 0.001(5) -0.026(5) 0.003(7)
C214 0.042(4) 0.049(4) 0.031(3) 0.001(3) 0.002(3) 0.007(3)
C215 0.049(5) 0.101(9) 0.037(4) -0.006(4) -0.002(4) 0.013(5)
C216 0.079(8) 0.171(15) 0.035(5) -0.006(6) -0.005(5) 0.074(9)
C217 0.167(15) 0.089(10) 0.039(5) -0.012(6) -0.008(7) 0.073(10)
C218 0.152(13) 0.047(6) 0.050(6) -0.005(5) -0.013(7) 0.031(7)
C219 0.071(6) 0.045(5) 0.046(5) 0.003(4) 0.002(4) 0.003(5)
C220 0.047(3) 0.038(4) 0.053(4) -0.010(5) 0.001(3) 0.005(5)
C221 0.081(7) 0.033(5) 0.072(6) -0.016(4) -0.001(5) -0.008(4)

loop_
_atom_type_symbol
_atom_type_description
_atom_type_scat_dispersion_real
_atom_type_scat_dispersion_imag
_atom_type_scat_source
C C 0.0181 0.0091 'International Tables Vol C Tables 4.2.6.8 and 6.1.1.4'
H H 0.0000 0.0000 'International Tables Vol C Tables 4.2.6.8 and 6.1.1.4'
I I -0.3257 6.8362 'International Tables Vol C Tables 4.2.6.8 and 6.1.1.4'
N N 0.0311 0.0180 'International Tables Vol C Tables 4.2.6.8 and 6.1.1.4'
O O 0.0492 0.0322 'International Tables Vol C Tables 4.2.6.8 and 6.1.1.4'

loop_
_geom_angle_atom_site_label_1
_geom_angle_atom_site_label_2
_geom_angle_atom_site_label_3
_geom_angle
_geom_angle_publ_flag
C11 N11 C16 120.9(7) y
C11 N11 C15 117.2(6) y
C16 N11 C15 121.3(6) y
C12 C11 N11 123.0(7) y
C12 C11 H11 118.5 ?
N11 C11 H11 118.5 ?
C11 C12 C13 123.1(8) y
C11 C12 I12 118.9(6) y
C13 C12 I12 117.9(5) y
O13 C13 C12 125.6(8) y
O13 C13 C14 121.6(8) y
C12 C13 C14 112.8(7) y
C15 C14 C13 110.7(6) y
C15 C14 H14A 109.5 ?
C13 C14 H14A 109.5 ?
C15 C14 H14B 109.5 ?
C13 C14 H14B 109.5 ?
H14A C14 H14B 108.1 ?
N11 C15 C120 110.5(7) y
N11 C15 C14 108.5(6) y
C120 C15 C14 113.2(6) y
N11 C15 H15 108.2 ?
C120 C15 H15 108.2 ?
C14 C15 H15 108.2 ?
N16 C16 N11 115.7(7) y
N16 C16 C114 128.3(7) y
N11 C16 C114 115.9(6) y
C16 N16 C17 117.3(7) y
N16 C17 C18 107.5(7) y
N16 C17 C111 109.0(7) y
C18 C17 C111 111.4(8) y
N16 C17 H17 109.7 ?
C18 C17 H17 109.7 ?
C111 C17 H17 109.7 ?
O19 C18 C17 114.3(8) y
O19 C18 H18A 108.7 ?
C17 C18 H18A 108.7 ?
O19 C18 H18B 108.7 ?
C17 C18 H18B 108.7 ?
H18A C18 H18B 107.6 ?
C110 O19 C18 114.1(9) y
O19 C110 H11A 109.5 ?
O19 C110 H11B 109.5 ?
H11A C110 H11B 109.5 ?
O19 C110 H11C 109.5 ?
H11A C110 H11C 109.5 ?
H11B C110 H11C 109.5 ?
C112 C111 C17 112.3(9) y
C112 C111 C113 109.2(1) y
C17 C111 C113 108.9(1) y
C112 C111 H111 108.8 ?
C17 C111 H111 108.8 ?
C113 C111 H111 108.8 ?
C111 C112 H11D 109.5 ?
C111 C112 H11E 109.5 ?
H11D C112 H11E 109.5 ?
C111 C112 H11F 109.5 ?
H11D C112 H11F 109.5 ?
H11E C112 H11F 109.5 ?
C111 C113 H11G 109.5 ?
C111 C113 H11H 109.5 ?
H11G C113 H11H 109.5 ?
C111 C113 H11I 109.5 ?
H11G C113 H11I 109.5 ?
H11H C113 H11I 109.5 ?
C119 C114 C115 120.5(8) y
C119 C114 C16 119.6(7) y
C115 C114 C16 119.8(7) y
C114 C115 C116 119.2(8) y
C114 C115 H115 120.4 ?
C116 C115 H115 120.4 ?
C117 C116 C115 119.7(9) y
C117 C116 H116 120.1 ?
C115 C116 H116 120.1 ?
C118 C117 C116 121.5(1) y
C118 C117 H117 119.2 ?
C116 C117 H117 119.2 ?
C117 C118 C119 119.1(9) y
C117 C118 H118 120.4 ?
C119 C118 H118 120.4 ?
C114 C119 C118 119.9(8) y
C114 C119 H119 120.1 ?
C118 C119 H119 120.1 ?
C15 C120 C121 114.7(7) y
C15 C120 H12A 108.6 ?
C121 C120 H12A 108.6 ?
C15 C120 H12B 108.6 ?
C121 C120 H12B 108.6 ?
H12A C120 H12B 107.6 ?
C120 C121 H12C 109.5 ?
C120 C121 H12D 109.5 ?
H12C C121 H12D 109.5 ?
C120 C121 H12E 109.5 ?
H12C C121 H12E 109.5 ?
H12D C121 H12E 109.5 ?
C21 N21 C26 120.7(7) y
C21 N21 C25 119.4(6) y
C26 N21 C25 119.8(6) y
N21 C21 C22 122.4(7) y
N21 C21 H21 118.8 ?
C22 C21 H21 118.8 ?
C21 C22 C23 122.7(7) y
C21 C22 I22 119.6(6) y
C23 C22 I22 117.6(5) y
O23 C23 C22 126.2(8) y
O23 C23 C24 120.9(7) y
C22 C23 C24 112.8(6) y
C23 C24 C25 111.3(6) y
C23 C24 H24A 109.4 ?
C25 C24 H24A 109.4 ?
C23 C24 H24B 109.4 ?
C25 C24 H24B 109.4 ?
H24A C24 H24B 108 ?
N21 C25 C24 109.2(6) y
N21 C25 C220 107.3(6) y
C24 C25 C220 113.3(6) y
N21 C25 H25 109 ?
C24 C25 H25 109 ?
C220 C25 H25 109 ?
N26 C26 N21 116.2(7) y
N26 C26 C214 127.3(7) y
N21 C26 C214 116.3(7) y
C26 N26 C27 120.1(7) y
N26 C27 C28 107.4(7) y
N26 C27 C211 108.0(8) y
C28 C27 C211 113.1(8) y
N26 C27 H27 109.4 ?
C28 C27 H27 109.4 ?
C211 C27 H27 109.4 ?
O29 C28 C27 110.7(8) y
O29 C28 H28A 109.5 ?
C27 C28 H28A 109.5 ?
O29 C28 H28B 109.5 ?
C27 C28 H28B 109.5 ?
H28A C28 H28B 108.1 ?
C210 O29 C28 115.0(9) y
O29 C210 H21A 109.5 ?
O29 C210 H21B 109.5 ?
H21A C210 H21B 109.5 ?
O29 C210 H21C 109.5 ?
H21A C210 H21C 109.5 ?
H21B C210 H21C 109.5 ?
C212 C211 C213 109.1(9) y
C212 C211 C27 112.6(8) y
C213 C211 C27 112.5(9) y
C212 C211 H211 107.4 ?
C213 C211 H211 107.4 ?
C27 C211 H211 107.4 ?
C211 C212 H21D 109.5 ?
C211 C212 H21E 109.5 ?
H21D C212 H21E 109.5 ?
C211 C212 H21F 109.5 ?
H21D C212 H21F 109.5 ?
H21E C212 H21F 109.5 ?
C211 C213 H21G 109.5 ?
C211 C213 H21H 109.5 ?
H21G C213 H21H 109.5 ?
C211 C213 H21I 109.5 ?
H21G C213 H21I 109.5 ?
H21H C213 H21I 109.5 ?
C215 C214 C219 119.6(8) y
C215 C214 C26 118.8(9) y
C219 C214 C26 121.6(7) y
C214 C215 C216 116.7(1) y
C214 C215 H215 121.7 ?
C216 C215 H215 121.7 ?
C217 C216 C215 122.40(11) y
C217 C216 H216 118.8 ?
C215 C216 H216 118.8 ?
C216 C217 C218 118.90(11) y
C216 C217 H217 120.5 ?
C218 C217 H217 120.5 ?
C219 C218 C217 121.20(13) y
C219 C218 H218 119.4 ?
C217 C218 H218 119.4 ?
C218 C219 C214 121.20(11) y
C218 C219 H219 119.4 ?
C214 C219 H219 119.4 ?
C221 C220 C25 113.2(7) y
C221 C220 H22A 108.9 ?
C25 C220 H22A 108.9 ?
C221 C220 H22B 108.9 ?
C25 C220 H22B 108.9 ?
H22A C220 H22B 107.7 ?
C220 C221 H22C 109.5 ?
C220 C221 H22D 109.5 ?
H22C C221 H22D 109.5 ?
C220 C221 H22E 109.5 ?
H22C C221 H22E 109.5 ?
H22D C221 H22E 109.5 ?

loop_
_geom_bond_atom_site_label_1
_geom_bond_atom_site_label_2
_geom_bond_distance
_geom_bond_publ_flag
I12 C12 2.109(8) y
O13 C13 1.229(9) y
N11 C11 1.368(9) y
N11 C16 1.416(9) y
N11 C15 1.478(9) y
C11 C12 1.348(10) y
C11 H11 0.94 ?
C12 C13 1.414(12) y
C13 C14 1.528(12) y
C14 C15 1.524(10) y
C14 H14a 0.98 ?
C14 H14b 0.98 ?
C15 C120 1.507(11) y
C15 H15 0.99 ?
C16 N16 1.298(10) y
C16 C114 1.497(10) y
N16 C17 1.465(9) y
C17 C18 1.514(13) y
C17 C111 1.545(13) y
C17 H17 0.99 ?
C18 O19 1.413(12) y
C18 H18a 0.98 ?
C18 H18b 0.98 ?
O19 C110 1.385(13) y
C110 H11a 0.97 ?
C110 H11b 0.97 ?
C110 H11c 0.97 ?
C111 C112 1.520(17) y
C111 C113 1.557(14) y
C111 H111 0.99 ?
C112 H11d 0.97 ?
C112 H11e 0.97 ?
C112 H11f 0.97 ?
C113 H11g 0.97 ?
C113 H11h 0.97 ?
C113 H11i 0.97 ?
C114 C119 1.366(11) y
C114 C115 1.372(11) y
C115 C116 1.390(13) y
C115 H115 0.94 ?
C116 C117 1.361(15) y
C116 H116 0.94 ?
C117 C118 1.353(15) y
C117 H117 0.94 ?
C118 C119 1.396(12) y
C118 H118 0.94 ?
C119 H119 0.94 ?
C120 C121 1.529(13) y
C120 H12a 0.98 ?
C120 H12b 0.98 ?
C121 H12c 0.97 ?
C121 H12d 0.97 ?
C121 H12e 0.97 ?
I22 C22 2.111(7) y
O23 C23 1.232(9) y
N21 C21 1.358(9) y
N21 C26 1.423(9) y
N21 C25 1.471(9) y
C21 C22 1.363(10) y
C21 H21 0.94 ?
C22 C23 1.421(10) y
C23 C24 1.524(10) y
C24 C25 1.531(9) y
C24 H24a 0.98 ?
C24 H24b 0.98 ?
C25 C220 1.536(11) y
C25 H25 0.99 ?
C26 N26 1.285(10) y
C26 C214 1.488(11) y
N26 C27 1.478(10) y
C27 C28 1.511(14) y
C27 C211 1.534(14) y
C27 H27 0.99 ?
C28 O29 1.395(14) y
C28 H28a 0.98 ?
C28 H28b 0.98 ?
O29 C210 1.394(14) y
C210 H21a 0.97 ?
C210 H21b 0.97 ?
C210 H21c 0.97 ?
C211 C212 1.524(16) y
C211 C213 1.527(11) y
C211 H211 0.99 ?
C212 H21d 0.97 ?
C212 H21e 0.97 ?
C212 H21f 0.97 ?
C213 H21g 0.97 ?
C213 H21h 0.97 ?
C213 H21i 0.97 ?
C214 C215 1.393(12) y
C214 C219 1.395(12) y
C215 C216 1.426(16) y
C215 H215 0.94 ?
C216 C217 1.36(2) y
C216 H216 0.94 ?
C217 C218 1.37(2) y
C217 H217 0.94 ?
C218 C219 1.351(14) y
C218 H218 0.94 ?
C219 H219 0.94 ?
C220 C221 1.533(13) y
C220 H22a 0.98 ?
C220 H22b 0.98 ?
C221 H22c 0.97 ?
C221 H22d 0.97 ?
C221 H22e 0.97 ?

loop_
_geom_torsion_atom_site_label_1
_geom_torsion_atom_site_label_2
_geom_torsion_atom_site_label_3
_geom_torsion_atom_site_label_4
_geom_torsion
C16 N11 C11 C12 -177.7(7)
C15 N11 C11 C12 10.70(11)
N11 C11 C12 C13 6.90(12)
N11 C11 C12 I12 -177.0(6)
C11 C12 C13 O13 -172.6(8)
I12 C12 C13 O13 11.20(11)
C11 C12 C13 C14 9.90(11)
I12 C12 C13 C14 -166.2(5)
O13 C13 C14 C15 140.8(8)
C12 C13 C14 C15 -41.7(1)
C11 N11 C15 C120 82.6(8)
C16 N11 C15 C120 -88.9(8)
C11 N11 C15 C14 -42.0(9)
C16 N11 C15 C14 146.5(7)
C13 C14 C15 N11 56.7(9)
C13 C14 C15 C120 -66.3(1)
C11 N11 C16 N16 -166.9(7)
C15 N11 C16 N16 4.30(11)
C11 N11 C16 C114 15.1(1)
C15 N11 C16 C114 -173.7(7)
N11 C16 N16 C17 -176.2(7)
C114 C16 N16 C17 1.50(13)
C16 N16 C17 C18 -117.7(9)
C16 N16 C17 C111 121.5(9)
N16 C17 C18 O19 68.0(1)
C111 C17 C18 O19 -172.7(8)
C17 C18 O19 C110 96.90(11)
N16 C17 C111 C112 -49.00(12)
C18 C17 C111 C112 -167.3(1)
N16 C17 C111 C113 -170.0(9)
C18 C17 C111 C113 71.60(11)
N16 C16 C114 C119 -99.7(1)
N11 C16 C114 C119 78.0(9)
N16 C16 C114 C115 76.80(11)
N11 C16 C114 C115 -105.5(8)
C119 C114 C115 C116 -2.00(11)
C16 C114 C115 C116 -178.5(7)
C114 C115 C116 C117 1.30(13)
C115 C116 C117 C118 -0.10(15)
C116 C117 C118 C119 -0.30(15)
C115 C114 C119 C118 1.60(11)
C16 C114 C119 C118 178.1(7)
C117 C118 C119 C114 -0.50(13)
N11 C15 C120 C121 -178.1(7)
C14 C15 C120 C121 -56.2(1)
C26 N21 C21 C22 -174.9(7)
C25 N21 C21 C22 6.00(11)
N21 C21 C22 C23 6.80(11)
N21 C21 C22 I22 -177.3(5)
C21 C22 C23 O23 -169.0(8)
I22 C22 C23 O23 15.00(11)
C21 C22 C23 C24 13.2(1)
I22 C22 C23 C24 -162.8(5)
O23 C23 C24 C25 138.9(8)
C22 C23 C24 C25 -43.1(9)
C21 N21 C25 C24 -35.9(9)
C26 N21 C25 C24 144.9(7)
C21 N21 C25 C220 87.3(8)
C26 N21 C25 C220 -91.9(8)
C23 C24 C25 N21 53.5(9)
C23 C24 C25 C220 -66.1(9)
C21 N21 C26 N26 166.1(8)
C25 N21 C26 N26 -14.70(11)
C21 N21 C26 C214 -16.70(11)
C25 N21 C26 C214 162.5(7)
N21 C26 N26 C27 -178.1(8)
C214 C26 N26 C27 5.10(14)
C26 N26 C27 C28 -117.4(9)
C26 N26 C27 C211 120.2(9)
N26 C27 C28 O29 63.7(1)
C211 C27 C28 O29 -177.2(8)
C27 C28 O29 C210 164.2(9)
N26 C27 C211 C212 -54.5(1)
C28 C27 C211 C212 -173.3(8)
N26 C27 C211 C213 -178.4(8)
C28 C27 C211 C213 62.90(11)
N26 C26 C214 C215 91.40(11)
N21 C26 C214 C215 -85.5(9)
N26 C26 C214 C219 -89.20(12)
N21 C26 C214 C219 93.9(9)
C219 C214 C215 C216 -1.50(13)
C26 C214 C215 C216 178.0(8)
C214 C215 C216 C217 1.90(16)
C215 C216 C217 C218 -1.20(18)
C216 C217 C218 C219 0.10(17)
C217 C218 C219 C214 0.20(16)
C215 C214 C219 C218 0.50(13)
C26 C214 C219 C218 -178.9(9)
N21 C25 C220 C221 -176.1(7)
C24 C25 C220 C221 -55.4(1)

loop_
_cod_related_entry_id
_cod_related_entry_database
_cod_related_entry_code
1 ChemSpider 30651689
